data_7116499
loop_
_publ_author_name
'Fengzhi Tang'
'Nigam P. Rath'
'Liviu M. Mirica'

_publ_section_title
;
 Stable bis(trifluoromethyl)nickel(III) complexes
;
_journal_name_full Chem.Commun.
_journal_page_first 3113
_journal_paper_doi 10.1039/C4cc09594D
_journal_volume 51
_journal_year 2015
_chemical_formula_moiety 'C18 H20 F6 N4 Ni, F6 P'
_chemical_formula_sum 'C18 H20 F12 N4 Ni P'
_chemical_formula_weight 610.06
_chemical_name_systematic
; 
 ? 
;
_space_group_crystal_system orthorhombic
_space_group_IT_number 63
_space_group_name_Hall '-C 2c 2'
_space_group_name_H-M_alt 'C m c m'
_symmetry_space_group_name_Hall '-C 2c 2'
_symmetry_space_group_name_H-M 'C m c m'
_atom_sites_solution_hydrogens geom
_atom_sites_solution_primary direct
_atom_sites_solution_secondary difmap
_audit_creation_method SHELXL-2013
_audit_update_record
;
2014-11-26 deposited with the CCDC.
2015-01-08 downloaded from the CCDC.
;
_cell_angle_alpha 90
_cell_angle_beta 90
_cell_angle_gamma 90
_cell_formula_units_Z 4
_cell_length_a 10.3657(9)
_cell_length_b 13.2968(11)
_cell_length_c 16.2518(14)
_cell_measurement_reflns_used 4363
_cell_measurement_temperature 100(2)
_cell_measurement_theta_max 24.90
_cell_measurement_theta_min 2.51
_cell_volume 2240.0(3)
_computing_cell_refinement 'Bruker SAINT'
_computing_data_collection 'Bruker APEX2'
_computing_data_reduction 'Bruker SAINT'
_computing_molecular_graphics 'Bruker SHELXTL'
_computing_publication_material 'Bruker SHELXTL'
_computing_structure_refinement 'SHELXL-2013 (Sheldrick, 2013)'
_computing_structure_solution 'SHELXT-2013 (Sheldrick, 2008)'
_diffrn_ambient_temperature 100(2)
_diffrn_measured_fraction_theta_full 0.994
_diffrn_measured_fraction_theta_max 0.994
_diffrn_measurement_device_type 'Bruker APEX-II CCD'
_diffrn_measurement_method '\f and \w scans'
_diffrn_radiation_type MoK\a
_diffrn_radiation_wavelength 0.71073
_diffrn_reflns_av_R_equivalents 0.0477
_diffrn_reflns_av_unetI/netI 0.0243
_diffrn_reflns_Laue_measured_fraction_full 0.994
_diffrn_reflns_Laue_measured_fraction_max 0.994
_diffrn_reflns_limit_h_max 12
_diffrn_reflns_limit_h_min -10
_diffrn_reflns_limit_k_max 14
_diffrn_reflns_limit_k_min -16
_diffrn_reflns_limit_l_max 19
_diffrn_reflns_limit_l_min -19
_diffrn_reflns_number 13318
_diffrn_reflns_point_group_measured_fraction_full 0.994
_diffrn_reflns_point_group_measured_fraction_max 0.994
_diffrn_reflns_theta_full 25.000
_diffrn_reflns_theta_max 25.417
_diffrn_reflns_theta_min 2.491
_exptl_absorpt_coefficient_mu 1.053
_exptl_absorpt_correction_T_max 0.8620
_exptl_absorpt_correction_T_min 0.6661
_exptl_absorpt_correction_type multi-scan
_exptl_absorpt_process_details 'sadabs v2012/1'
_exptl_crystal_colour blue
_exptl_crystal_density_diffrn 1.809
_exptl_crystal_density_method 'not measured'
_exptl_crystal_description rod
_exptl_crystal_F_000 1228
_exptl_crystal_size_max 0.499
_exptl_crystal_size_mid 0.066
_exptl_crystal_size_min 0.042
_refine_diff_density_max 1.298
_refine_diff_density_min -0.724
_refine_diff_density_rms 0.130
_refine_ls_extinction_method none
_refine_ls_goodness_of_fit_ref 1.100
_refine_ls_hydrogen_treatment constr
_refine_ls_matrix_type full
_refine_ls_number_parameters 117
_refine_ls_number_reflns 1136
_refine_ls_number_restraints 214
_refine_ls_restrained_S_all 1.048
_refine_ls_R_factor_all 0.1004
_refine_ls_R_factor_gt 0.0859
_refine_ls_shift/su_max 0.001
_refine_ls_shift/su_mean 0.000
_refine_ls_structure_factor_coef Fsqd
_refine_ls_weighting_details 'w=1/[\s^2^(Fo^2^)+(0.1485P)^2^+16.0909P] where P=(Fo^2^+2Fc^2^)/3'
_refine_ls_weighting_scheme calc
_refine_ls_wR_factor_gt 0.2402
_refine_ls_wR_factor_ref 0.2561
_reflns_Friedel_coverage 0.000
_reflns_number_gt 946
_reflns_number_total 1136
_reflns_threshold_expression 'I > 2\s(I)'
_cod_data_source_file c4cc09594d2.cif
_cod_data_source_block l18913
_cod_database_code 7116499
_shelx_space_group_comment
; 
The symmetry employed for this shelxl refinement is uniquely defined 
by the following loop, which should always be used as a source of 
symmetry information in preference to the above space-group names. 
They are only intended as comments. 
;
_shelx_estimated_absorpt_t_min 0.622
_shelx_estimated_absorpt_t_max 0.957
_shelxl_version_number 2013-4

loop_
_space_group_symop_operation_xyz
'x, y, z'
'-x, -y, z+1/2'
'-x, y, -z+1/2'
'x, -y, -z'
'x+1/2, y+1/2, z'
'-x+1/2, -y+1/2, z+1/2'
'-x+1/2, y+1/2, -z+1/2'
'x+1/2, -y+1/2, -z'
'-x, -y, -z'
'x, y, -z-1/2'
'x, -y, z-1/2'
'-x, y, z'
'-x+1/2, -y+1/2, -z'
'x+1/2, y+1/2, -z-1/2'
'x+1/2, -y+1/2, z-1/2'
'-x+1/2, y+1/2, z'

loop_
_atom_site_label
_atom_site_type_symbol
_atom_site_fract_x
_atom_site_fract_y
_atom_site_fract_z
_atom_site_U_iso_or_equiv
_atom_site_adp_type
_atom_site_occupancy
_atom_site_site_symmetry_order
_atom_site_calc_flag
_atom_site_refinement_flags_posn
_atom_site_refinement_flags_adp
_atom_site_refinement_flags_occupancy
_atom_site_disorder_assembly
_atom_site_disorder_group
Ni1 Ni 0.0000 0.07362(11) 0.2500 0.0395(6) Uani 1 4 d S TU P . .
N1 N 0.0000 -0.0356(6) 0.1688(4) 0.0423(15) Uani 1 2 d S TU P B .
N2 N -0.2088(7) 0.0393(7) 0.2500 0.0559(18) Uani 1 2 d S TU P B .
C1 C -0.1118(8) -0.0757(6) 0.1476(5) 0.0644(14) Uani 1 1 d . U . . .
C2 C -0.1132(9) -0.1630(6) 0.0999(5) 0.073(2) Uani 1 1 d . U . . .
H2 H -0.1926 -0.1931 0.0841 0.088 Uiso 1 1 calc R U . . .
C3 C 0.0000 -0.2036(10) 0.0767(7) 0.080(3) Uani 1 2 d S TU P . .
H3 H 0.0000 -0.2622 0.0433 0.096 Uiso 1 2 calc R U P . .
C4 C -0.2297(7) -0.0200(6) 0.1746(4) 0.0644(14) Uani 1 1 d . U . . .
H4A H -0.2575 0.0256 0.1299 0.077 Uiso 1 1 calc R U . B .
H4B H -0.3002 -0.0688 0.1844 0.077 Uiso 1 1 calc R U . . .
C5 C -0.3047(11) 0.1205(10) 0.2500 0.081(3) Uani 1 2 d S TU P . .
H5A H -0.3142 0.1470 0.1941 0.121 Uiso 0.5 1 calc R U P A -1
H5B H -0.2761 0.1744 0.2868 0.121 Uiso 0.5 1 calc R U P A -1
H5C H -0.3878 0.0942 0.2691 0.121 Uiso 0.5 1 calc R U P A -1
C6 C 0.0165(15) 0.1817(12) 0.3264(11) 0.053(3) Uani 0.25 1 d D U P B -1
F1 F 0.0841(19) 0.1485(17) 0.3941(13) 0.057(3) Uani 0.25 1 d D U P B -1
F2 F 0.0867(19) 0.2592(13) 0.2939(11) 0.070(3) Uani 0.25 1 d D U P B -1
F3 F -0.0955(15) 0.2219(13) 0.3566(11) 0.055(3) Uani 0.25 1 d D U P B -1
C6' C 0.0169(16) 0.1694(12) 0.1546(11) 0.053(3) Uani 0.25 1 d D U P B -2
F1' F -0.1014(15) 0.1918(14) 0.1216(11) 0.057(3) Uani 0.25 1 d D U P B -2
F2' F 0.089(2) 0.1317(17) 0.0909(14) 0.070(3) Uani 0.25 1 d D U P B -2
F3' F 0.0723(16) 0.2590(12) 0.1767(10) 0.055(3) Uani 0.25 1 d D U P B -2
P1 P -0.5000 0.0000 0.0000 0.0527(10) Uani 1 4 d DS TU P . .
F4 F -0.5000 0.0238(8) 0.0935(4) 0.096(3) Uani 1 2 d DS TU P . .
F5 F -0.3896(5) 0.0798(4) -0.0079(4) 0.0930(18) Uani 1 1 d D U . . .

loop_
_atom_site_aniso_label
_atom_site_aniso_U_11
_atom_site_aniso_U_22
_atom_site_aniso_U_33
_atom_site_aniso_U_23
_atom_site_aniso_U_13
_atom_site_aniso_U_12
Ni1 0.0351(9) 0.0434(9) 0.0401(9) 0.000 0.000 0.000
N1 0.047(3) 0.051(3) 0.028(3) 0.002(3) 0.000 0.000
N2 0.036(3) 0.072(4) 0.059(4) 0.000 0.000 -0.003(3)
C1 0.057(3) 0.082(3) 0.055(3) -0.005(2) -0.010(2) -0.013(2)
C2 0.092(5) 0.076(4) 0.051(4) -0.007(3) -0.008(3) -0.018(4)
C3 0.115(7) 0.070(7) 0.054(6) -0.011(5) 0.000 0.000
C4 0.057(3) 0.082(3) 0.055(3) -0.005(2) -0.010(2) -0.013(2)
C5 0.049(5) 0.100(7) 0.093(8) 0.000 0.000 0.020(5)
C6 0.068(5) 0.050(4) 0.041(5) 0.012(4) 0.002(4) -0.005(4)
F1 0.079(5) 0.052(9) 0.039(6) 0.004(4) -0.003(4) 0.004(4)
F2 0.097(6) 0.058(5) 0.054(7) 0.012(4) 0.020(5) -0.009(4)
F3 0.075(5) 0.048(5) 0.043(8) 0.015(4) 0.012(4) -0.005(4)
C6' 0.068(5) 0.050(4) 0.041(5) 0.012(4) 0.002(4) -0.005(4)
F1' 0.079(5) 0.052(9) 0.039(6) 0.004(4) -0.003(4) 0.004(4)
F2' 0.097(6) 0.058(5) 0.054(7) 0.012(4) 0.020(5) -0.009(4)
F3' 0.075(5) 0.048(5) 0.043(8) 0.015(4) 0.012(4) -0.005(4)
P1 0.0457(18) 0.068(2) 0.0439(19) -0.0122(15) 0.000 0.000
F4 0.058(4) 0.174(8) 0.055(3) -0.032(4) 0.000 0.000
F5 0.072(3) 0.101(4) 0.106(4) -0.034(3) 0.021(3) -0.025(3)

loop_
_atom_type_symbol
_atom_type_description
_atom_type_scat_dispersion_real
_atom_type_scat_dispersion_imag
_atom_type_scat_source
C C 0.0033 0.0016 'International Tables Vol C Tables 4.2.6.8 and 6.1.1.4'
H H 0.0000 0.0000 'International Tables Vol C Tables 4.2.6.8 and 6.1.1.4'
N N 0.0061 0.0033 'International Tables Vol C Tables 4.2.6.8 and 6.1.1.4'
F F 0.0171 0.0103 'International Tables Vol C Tables 4.2.6.8 and 6.1.1.4'
P P 0.1023 0.0942 'International Tables Vol C Tables 4.2.6.8 and 6.1.1.4'
Ni Ni 0.3393 1.1124 'International Tables Vol C Tables 4.2.6.8 and 6.1.1.4'

loop_
_geom_angle_atom_site_label_1
_geom_angle_atom_site_label_2
_geom_angle_atom_site_label_3
_geom_angle
_geom_angle_site_symmetry_1
_geom_angle_site_symmetry_3
C6 Ni1 N1 174.7(5) . .
C6 Ni1 N1 96.9(4) . 10_556
N1 Ni1 N1 84.6(4) . 10_556
N1 Ni1 C6' 87.1(5) . .
N1 Ni1 C6' 170.3(5) 10_556 .
C6 Ni1 N2 104.1(5) . .
N1 Ni1 N2 81.23(18) . .
N1 Ni1 N2 81.23(18) 10_556 .
C6' Ni1 N2 102.4(5) . .
C6 Ni1 N2 93.9(5) . 3
N1 Ni1 N2 81.23(17) . 3
N1 Ni1 N2 81.23(17) 10_556 3
C6' Ni1 N2 92.6(5) . 3
N2 Ni1 N2 156.2(5) . 3
C1 N1 C1 122.6(9) 12 .
C1 N1 Ni1 118.3(4) 12 .
C1 N1 Ni1 118.3(4) . .
C5 N2 C4 107.1(5) . .
C5 N2 C4 107.1(5) . 10_556
C4 N2 C4 112.5(8) . 10_556
C5 N2 Ni1 120.8(7) . .
C4 N2 Ni1 104.7(4) . .
C4 N2 Ni1 104.7(4) 10_556 .
N1 C1 C2 119.3(8) . .
N1 C1 C4 116.1(6) . .
C2 C1 C4 124.5(7) . .
C3 C2 C1 118.7(9) . .
C3 C2 H2 120.6 . .
C1 C2 H2 120.6 . .
C2 C3 C2 121.3(11) 12 .
C2 C3 H3 119.3 12 .
C2 C3 H3 119.3 . .
N2 C4 C1 112.9(6) . .
N2 C4 H4A 109.0 . .
C1 C4 H4A 109.0 . .
N2 C4 H4B 109.0 . .
C1 C4 H4B 109.0 . .
H4A C4 H4B 107.8 . .
N2 C5 H5A 109.5 . .
N2 C5 H5B 109.5 . .
H5A C5 H5B 109.5 . .
N2 C5 H5C 109.5 . .
H5A C5 H5C 109.5 . .
H5B C5 H5C 109.5 . .
F2 C6 F3 107.2(11) . .
F2 C6 F1 106.2(11) . .
F3 C6 F1 105.6(11) . .
F2 C6 Ni1 111.4(13) . .
F3 C6 Ni1 116.9(12) . .
F1 C6 Ni1 109.0(13) . .
F3' C6' F1' 106.8(11) . .
F3' C6' F2' 106.6(11) . .
F1' C6' F2' 105.8(11) . .
F3' C6' Ni1 112.6(11) . .
F1' C6' Ni1 111.1(12) . .
F2' C6' Ni1 113.4(13) . .
F4 P1 F4 180.0 9_455 .
F4 P1 F5 93.3(4) 9_455 .
F4 P1 F5 86.7(4) . .
F4 P1 F5 86.7(4) 9_455 9_455
F4 P1 F5 93.3(4) . 9_455
F5 P1 F5 180.0 . 9_455
F4 P1 F5 93.3(4) 9_455 12_455
F4 P1 F5 86.7(4) . 12_455
F5 P1 F5 93.9(4) . 12_455
F5 P1 F5 86.1(4) 9_455 12_455
F4 P1 F5 86.7(4) 9_455 4
F4 P1 F5 93.3(4) . 4
F5 P1 F5 86.1(4) . 4
F5 P1 F5 93.9(4) 9_455 4
F5 P1 F5 180.0(6) 12_455 4

loop_
_geom_bond_atom_site_label_1
_geom_bond_atom_site_label_2
_geom_bond_distance
_geom_bond_site_symmetry_2
Ni1 C6 1.91(2) .
Ni1 N1 1.962(7) .
Ni1 N1 1.962(7) 10_556
Ni1 C6' 2.014(19) .
Ni1 N2 2.212(8) .
Ni1 N2 2.212(8) 3
N1 C1 1.322(8) 12
N1 C1 1.322(8) .
N2 C5 1.467(14) .
N2 C4 1.473(8) .
N2 C4 1.473(8) 10_556
C1 C2 1.395(11) .
C1 C4 1.495(11) .
C2 C3 1.346(11) .
C2 H2 0.9500 .
C3 C2 1.346(11) 12
C3 H3 0.9500 .
C4 H4A 0.9900 .
C4 H4B 0.9900 .
C5 H5A 0.9800 .
C5 H5B 0.9800 .
C5 H5C 0.9800 .
C6 F2 1.368(9) .
C6 F3 1.370(9) .
C6 F1 1.378(9) .
C6' F3' 1.370(9) .
C6' F1' 1.371(9) .
C6' F2' 1.374(9) .
P1 F4 1.552(6) 9_455
P1 F4 1.552(6) .
P1 F5 1.565(5) .
P1 F5 1.565(5) 9_455
P1 F5 1.565(5) 12_455
P1 F5 1.565(5) 4

loop_
_geom_hbond_atom_site_label_D
_geom_hbond_atom_site_label_H
_geom_hbond_atom_site_label_A
_geom_hbond_distance_DH
_geom_hbond_distance_HA
_geom_hbond_distance_DA
_geom_hbond_angle_DHA
_geom_hbond_site_symmetry_A
C5 H5B F2 0.98 2.27 3.00(2) 131.1 12
C5 H5B F3 0.98 2.28 3.09(2) 139.1 .

loop_
_geom_torsion_atom_site_label_1
_geom_torsion_atom_site_label_2
_geom_torsion_atom_site_label_3
_geom_torsion_atom_site_label_4
_geom_torsion
_geom_torsion_site_symmetry_1
_geom_torsion_site_symmetry_4
C1 N1 C1 C2 -1.1(15) 12 .
Ni1 N1 C1 C2 -170.3(6) . .
C1 N1 C1 C4 -178.6(5) 12 .
Ni1 N1 C1 C4 12.2(9) . .
N1 C1 C2 C3 -0.1(13) . .
C4 C1 C2 C3 177.2(9) . .
C1 C2 C3 C2 1.3(18) . 12
C5 N2 C4 C1 155.9(7) . .
C4 N2 C4 C1 -86.6(8) 10_556 .
Ni1 N2 C4 C1 26.6(8) . .
N1 C1 C4 N2 -27.6(10) . .
C2 C1 C4 N2 155.1(8) . .
